data_4302673
loop_
_publ_author_name
'Luciana Hannibal'
'Clyde A. Smith'
'Jessica A. Smith'
'Armend Axhemi'
'Abby Miller'
'Sihe Wang'
'Nicola E. Brasch'
'Donald W. Jacobsen'

_publ_section_title
;
High Resolution Crystal Structure of the Methylcobalamin Analogues
Ethylcobalamin and Butylcobalamin by X-ray Synchrotron Diffraction
;
_journal_name_full 'Inorganic Chemistry'
_journal_page_first 6615
_journal_page_last 6622
_journal_paper_doi 10.1021/ic900590p
_journal_volume 48
_journal_year 2009
_chemical_formula_sum 'C66 H99 Co N14 O14 P'
_chemical_formula_weight 1402.49
_chemical_name_systematic
; 
 ? 
;
_space_group_IT_number 19
_symmetry_cell_setting orthorhombic
_symmetry_space_group_name_Hall 'P 2ac 2ab'
_symmetry_space_group_name_H-M 'P 21 21 21'
_atom_sites_solution_hydrogens geom
_atom_sites_solution_primary direct
_atom_sites_solution_secondary difmap
_audit_creation_method SHELXL-97
_cell_angle_alpha 90.00
_cell_angle_beta 90.00
_cell_angle_gamma 90.00
_cell_formula_units_Z 4
_cell_length_a 16.0300(10)
_cell_length_b 20.7300(10)
_cell_length_c 24.6200(10)
_cell_measurement_temperature 293(2)
_cell_volume 8181.3(7)
_computing_structure_refinement 'SHELXL-97 (Sheldrick, 1997)'
_computing_structure_solution 'SHELXS-97 (Sheldrick, 1990)'
_diffrn_ambient_temperature 293(2)
_diffrn_measured_fraction_theta_full 0.872
_diffrn_measured_fraction_theta_max 0.872
_diffrn_radiation_monochromator graphite
_diffrn_radiation_source 'fine-focus sealed tube'
_diffrn_radiation_wavelength 0.78468
_diffrn_reflns_av_R_equivalents 0.0262
_diffrn_reflns_av_sigmaI/netI 0.0324
_diffrn_reflns_limit_h_max 20
_diffrn_reflns_limit_h_min -18
_diffrn_reflns_limit_k_max 26
_diffrn_reflns_limit_k_min -26
_diffrn_reflns_limit_l_max 30
_diffrn_reflns_limit_l_min -30
_diffrn_reflns_number 66411
_diffrn_reflns_theta_full 33.60
_diffrn_reflns_theta_max 33.60
_diffrn_reflns_theta_min 1.67
_exptl_absorpt_coefficient_mu 0.292
_exptl_crystal_density_diffrn 1.139
_exptl_crystal_density_method 'not measured'
_exptl_crystal_F_000 2988
_refine_diff_density_max 0.791
_refine_diff_density_min -0.660
_refine_diff_density_rms 0.074
_refine_ls_abs_structure_details 'Flack H D (1983), Acta Cryst. A39, 876-881'
_refine_ls_abs_structure_Flack 0.095(7)
_refine_ls_extinction_method none
_refine_ls_goodness_of_fit_ref 0.817
_refine_ls_hydrogen_treatment mixed
_refine_ls_matrix_type full
_refine_ls_number_parameters 1131
_refine_ls_number_reflns 20414
_refine_ls_number_restraints 0
_refine_ls_restrained_S_all 0.817
_refine_ls_R_factor_all 0.0474
_refine_ls_R_factor_gt 0.0469
_refine_ls_shift/su_max 1.755
_refine_ls_shift/su_mean 0.016
_refine_ls_structure_factor_coef Fsqd
_refine_ls_weighting_details 'calc w=1/[\s^2^(Fo^2^)+(0.1028P)^2^+12.8608P] where P=(Fo^2^+2Fc^2^)/3'
_refine_ls_weighting_scheme calc
_refine_ls_wR_factor_gt 0.1321
_refine_ls_wR_factor_ref 0.1327
_reflns_number_gt 20171
_reflns_number_total 20414
_reflns_threshold_expression >2sigma(I)
_cod_data_source_file ic900590p_si_002.cif
_cod_data_source_block butc_mk
_cod_database_code 4302673

loop_
_symmetry_equiv_pos_as_xyz
'x, y, z'
'-x+1/2, -y, z+1/2'
'x+1/2, -y+1/2, -z'
'-x, y+1/2, -z+1/2'

loop_
_atom_site_label
_atom_site_type_symbol
_atom_site_fract_x
_atom_site_fract_y
_atom_site_fract_z
_atom_site_U_iso_or_equiv
_atom_site_adp_type
_atom_site_occupancy
_atom_site_symmetry_multiplicity
_atom_site_calc_flag
_atom_site_refinement_flags
_atom_site_disorder_assembly
_atom_site_disorder_group
Co1_1 Co 0.764020(15) 0.133823(12) 0.211496(11) 0.00904(6) Uani 1 1 d . . .
N21_1 N 0.65363(10) 0.15029(8) 0.23097(7) 0.0100(3) Uani 1 1 d . A .
N22_1 N 0.73419(11) 0.04838(8) 0.18997(7) 0.0107(3) Uani 1 1 d . A .
N23_1 N 0.88125(10) 0.12408(8) 0.19949(7) 0.0106(3) Uani 1 1 d . A .
N24_1 N 0.77956(10) 0.22085(8) 0.23059(8) 0.0115(3) Uani 1 1 d . A .
C1_1 C 0.63750(12) 0.21102(9) 0.26261(8) 0.0092(3) Uani 1 1 d . . .
C2_1 C 0.54056(12) 0.22217(10) 0.25299(9) 0.0111(3) Uani 1 1 d . A .
C3_1 C 0.50930(12) 0.15154(10) 0.24450(9) 0.0118(4) Uani 1 1 d . . .
H3_1 H 0.4668(15) 0.15187(10) 0.2187(9) 0.014 Uiso 1 1 calc R A .
C4_1 C 0.58559(12) 0.11945(9) 0.21982(8) 0.0103(3) Uani 1 1 d . A .
C5_1 C 0.58269(12) 0.05903(10) 0.19021(9) 0.0118(4) Uani 1 1 d . . .
C6_1 C 0.65444(12) 0.02497(10) 0.17893(8) 0.0109(4) Uani 1 1 d . A .
C7_1 C 0.66354(13) -0.04257(10) 0.15316(9) 0.0131(4) Uani 1 1 d . . .
C8_1 C 0.75022(12) -0.06289(9) 0.17561(9) 0.0132(4) Uani 1 1 d . A .
H8_1 H 0.7812(10) -0.0914(9) 0.1482(9) 0.016 Uiso 1 1 calc R . .
C9_1 C 0.79108(13) 0.00234(10) 0.18016(9) 0.0127(4) Uani 1 1 d . . .
C10_1 C 0.87639(13) 0.01139(10) 0.17535(9) 0.0141(4) Uani 1 1 d . A .
H10_1 H 0.9103(12) -0.0264(13) 0.1660(3) 0.017 Uiso 1 1 calc R . .
C11_1 C 0.91768(12) 0.06946(10) 0.18268(9) 0.0120(4) Uani 1 1 d . . .
C12_1 C 1.00979(13) 0.07864(10) 0.17083(10) 0.0148(4) Uani 1 1 d . A .
C13_1 C 1.02833(12) 0.14073(9) 0.20370(9) 0.0132(4) Uani 1 1 d . . .
H13_1 H 1.0640(13) 0.1675(10) 0.1843(7) 0.016 Uiso 1 1 calc R A .
C14_1 C 0.94191(12) 0.17118(9) 0.20779(9) 0.0114(3) Uani 1 1 d . A .
C15_1 C 0.92839(12) 0.23413(10) 0.22193(9) 0.0138(4) Uani 1 1 d . . .
C16_1 C 0.84506(12) 0.25792(9) 0.23318(9) 0.0109(3) Uani 1 1 d . A .
C17_1 C 0.82155(13) 0.32809(9) 0.24577(9) 0.0126(4) Uani 1 1 d . . .
C18_1 C 0.73034(13) 0.31896(9) 0.26765(9) 0.0121(4) Uani 1 1 d . A .
H18_1 H 0.73334(16) 0.3092(3) 0.3048(13) 0.015 Uiso 1 1 calc R . .
C19_1 C 0.70110(12) 0.25847(9) 0.23746(9) 0.0109(3) Uani 1 1 d . A .
H19_1 H 0.6817(7) 0.2708(4) 0.2028(12) 0.013 Uiso 1 1 calc R . .
C20_1 C 0.65899(12) 0.20085(10) 0.32264(9) 0.0121(4) Uani 1 1 d . A .
H20A_1 H 0.6337(11) 0.1654(9) 0.3347(3) 0.018 Uiso 1 1 calc R . .
H20B_1 H 0.6418(11) 0.2348(8) 0.3418(4) 0.018 Uiso 1 1 calc R . .
H20C_1 H 0.7140(11) 0.1965(9) 0.32628(15) 0.018 Uiso 1 1 calc R . .
C25_1 C 0.49800(13) 0.25773(10) 0.29929(9) 0.0153(4) Uani 1 1 d . . .
H25A_1 H 0.5014(11) 0.2331(7) 0.3308(7) 0.023 Uiso 1 1 calc R A .
H25B_1 H 0.4422(12) 0.2647(9) 0.2906(4) 0.023 Uiso 1 1 calc R . .
H25C_1 H 0.5243(10) 0.2972(9) 0.3049(6) 0.023 Uiso 1 1 calc R . .
C26_1 C 0.52585(13) 0.25868(10) 0.19846(9) 0.0146(4) Uani 1 1 d . . .
H26A_1 H 0.5432(5) 0.3016(11) 0.20256(13) 0.018 Uiso 1 1 calc R A .
H26B_1 H 0.5590(8) 0.2398(5) 0.1714(7) 0.018 Uiso 1 1 calc R . .
C27_1 C 0.43510(14) 0.25813(11) 0.17965(10) 0.0186(4) Uani 1 1 d . A .
O28_1 O 0.37858(10) 0.28372(10) 0.20577(9) 0.0257(4) Uani 1 1 d . . .
N29_1 N 0.42034(16) 0.22763(14) 0.13332(11) 0.0350(6) Uani 1 1 d . . .
H29A_1 H 0.3703 0.2254 0.1208 0.042 Uiso 1 1 calc R A .
H29B_1 H 0.4608 0.2101 0.1157 0.042 Uiso 1 1 calc R . .
C30_1 C 0.47893(12) 0.11285(10) 0.29488(9) 0.0136(4) Uani 1 1 d . A .
H30A_1 H 0.4881 0.0672 0.2885 0.016 Uiso 1 1 calc R . .
H30B_1 H 0.5119 0.1253 0.3262 0.016 Uiso 1 1 calc R . .
C31_1 C 0.38632(13) 0.12396(12) 0.30756(10) 0.0193(4) Uani 1 1 d . . .
H31A_1 H 0.3786(2) 0.1659(11) 0.3202(3) 0.023 Uiso 1 1 calc R A .
H31B_1 H 0.3549(9) 0.11892(18) 0.2760(9) 0.023 Uiso 1 1 calc R . .
C32_1 C 0.35688(15) 0.07638(14) 0.35013(11) 0.0243(5) Uani 1 1 d . A .
O33_1 O 0.33820(13) 0.02001(11) 0.33754(9) 0.0307(4) Uani 1 1 d . . .
N34_1 N 0.35235(17) 0.09820(15) 0.40060(11) 0.0355(6) Uani 1 1 d . . .
H34A_1 H 0.3360 0.0731 0.4263 0.043 Uiso 1 1 calc R A .
H34B_1 H 0.3658 0.1375 0.4077 0.043 Uiso 1 1 calc R . .
C35_1 C 0.49636(13) 0.03638(12) 0.17358(10) 0.0191(4) Uani 1 1 d . A .
H35A_1 H 0.4663 0.0716 0.1575 0.029 Uiso 1 1 calc R . .
H35B_1 H 0.4668 0.0213 0.2050 0.029 Uiso 1 1 calc R . .
H35C_1 H 0.5013 0.0020 0.1477 0.029 Uiso 1 1 calc R . .
C36_1 C 0.59696(15) -0.09317(11) 0.16652(11) 0.0195(4) Uani 1 1 d . A .
H36A_1 H 0.6179 -0.1354 0.1580 0.029 Uiso 1 1 calc R . .
H36B_1 H 0.5477 -0.0848 0.1454 0.029 Uiso 1 1 calc R . .
H36C_1 H 0.5835 -0.0910 0.2045 0.029 Uiso 1 1 calc R . .
C37_1 C 0.67631(15) -0.03675(11) 0.09000(10) 0.0185(4) Uani 1 1 d . A .
H37A_1 H 0.7343(15) -0.0213(4) 0.08350(19) 0.022 Uiso 1 1 calc R . .
H37B_1 H 0.67224(18) -0.0810(11) 0.0743(4) 0.022 Uiso 1 1 calc R . .
C38_1 C 0.61795(16) 0.00646(12) 0.05839(10) 0.0204(4) Uani 1 1 d . . .
O39_1 O 0.64205(14) 0.06021(10) 0.04291(9) 0.0311(4) Uani 1 1 d . A .
N40_1 N 0.54183(16) -0.01505(13) 0.04564(10) 0.0287(5) Uani 1 1 d . A .
H40A_1 H 0.5089 0.0085 0.0265 0.034 Uiso 1 1 calc R . .
H40B_1 H 0.5258 -0.0524 0.0566 0.034 Uiso 1 1 calc R . .
C41_1 C 0.74696(13) -0.09573(10) 0.23224(9) 0.0150(4) Uani 1 1 d . . .
H41A_1 H 0.7068(10) -0.0738(5) 0.2544(5) 0.018 Uiso 1 1 calc R A .
H41B_1 H 0.7287(5) -0.1394(11) 0.22795(14) 0.018 Uiso 1 1 calc R . .
C42_1 C 0.83103(14) -0.09546(12) 0.26123(10) 0.0204(4) Uani 1 1 d . A .
H42A_1 H 0.8695 -0.1213 0.2399 0.024 Uiso 1 1 calc R . .
H42B_1 H 0.8519 -0.0516 0.2610 0.024 Uiso 1 1 calc R . .
C43_1 C 0.83384(15) -0.11958(11) 0.31871(10) 0.0192(4) Uani 1 1 d . . .
O44_1 O 0.89479(12) -0.10470(11) 0.34760(8) 0.0298(4) Uani 1 1 d . A .
N45_1 N 0.77255(15) -0.15623(11) 0.33778(9) 0.0241(4) Uani 1 1 d . A .
H45A_1 H 0.7744 -0.1702 0.3707 0.029 Uiso 1 1 calc R . .
H45B_1 H 0.7310 -0.1660 0.3173 0.029 Uiso 1 1 calc R . .
C46_1 C 1.01922(17) 0.09381(14) 0.10968(11) 0.0265(5) Uani 1 1 d . . .
H46A_1 H 1.0773(14) 0.1009(12) 0.1013(3) 0.040 Uiso 1 1 calc R A .
H46B_1 H 0.9877(15) 0.1321(12) 0.1009(3) 0.040 Uiso 1 1 calc R . .
H46C_1 H 0.9986(15) 0.0580(10) 0.0886(5) 0.040 Uiso 1 1 calc R . .
C47_1 C 1.06230(15) 0.01940(12) 0.18447(12) 0.0230(5) Uani 1 1 d . . .
H47A_1 H 1.1232(14) 0.0296(4) 0.1786(9) 0.034 Uiso 1 1 calc R A .
H47B_1 H 1.0454(11) -0.0176(9) 0.1602(9) 0.034 Uiso 1 1 calc R . .
H47C_1 H 1.0530(11) 0.0071(7) 0.2236(9) 0.034 Uiso 1 1 calc R . .
C48_1 C 1.06063(13) 0.13164(11) 0.26223(9) 0.0164(4) Uani 1 1 d . A .
H48A_1 H 1.0263 0.0991 0.2796 0.020 Uiso 1 1 calc R . .
H48B_1 H 1.0518 0.1718 0.2817 0.020 Uiso 1 1 calc R . .
C49_1 C 1.15282(14) 0.11195(12) 0.26971(11) 0.0196(4) Uani 1 1 d . . .
H49A_1 H 1.1692 0.1200 0.3070 0.024 Uiso 1 1 calc R A .
H49B_1 H 1.1583 0.0660 0.2630 0.024 Uiso 1 1 calc R . .
C50_1 C 1.21110(14) 0.14793(11) 0.23226(11) 0.0195(5) Uani 1 1 d . A .
O51_1 O 1.24284(11) 0.12072(8) 0.19222(8) 0.0239(4) Uani 1 1 d . . .
N52_1 N 1.22625(13) 0.20954(10) 0.24494(11) 0.0256(5) Uani 1 1 d . . .
H52A_1 H 1.2592 0.2322 0.2250 0.031 Uiso 1 1 calc R A .
H52B_1 H 1.2030 0.2265 0.2730 0.031 Uiso 1 1 calc R . .
C54_1 C 0.82311(14) 0.36589(11) 0.19210(10) 0.0188(4) Uani 1 1 d . A .
H54A_1 H 0.8103(14) 0.4120(10) 0.1993(2) 0.028 Uiso 1 1 calc R . .
H54B_1 H 0.7807(13) 0.3478(8) 0.1669(6) 0.028 Uiso 1 1 calc R . .
H54C_1 H 0.8794(12) 0.3623(9) 0.1754(6) 0.028 Uiso 1 1 calc R . .
C53_1 C 1.00268(13) 0.27956(11) 0.22402(12) 0.0217(5) Uani 1 1 d . A .
H53A_1 H 0.9903 0.3179 0.2036 0.032 Uiso 1 1 calc R . .
H53B_1 H 1.0506 0.2586 0.2087 0.032 Uiso 1 1 calc R . .
H53C_1 H 1.0141 0.2909 0.2611 0.032 Uiso 1 1 calc R . .
C55_1 C 0.87738(13) 0.36276(9) 0.28739(10) 0.0152(4) Uani 1 1 d . A .
H55A_1 H 0.8505 0.4029 0.2976 0.018 Uiso 1 1 calc R . .
H55B_1 H 0.9297 0.3736 0.2699 0.018 Uiso 1 1 calc R . .
C56_1 C 0.89689(16) 0.32444(12) 0.33964(11) 0.0217(5) Uani 1 1 d . . .
H56A_1 H 0.8522(13) 0.32551(12) 0.3621(6) 0.026 Uiso 1 1 calc R A .
H56B_1 H 0.9074(3) 0.2827(12) 0.3312(3) 0.026 Uiso 1 1 calc R . .
C57_1 C 0.97229(16) 0.35363(11) 0.36806(11) 0.0225(5) Uani 1 1 d . A .
O58_1 O 1.04181(12) 0.35255(10) 0.34740(9) 0.0296(4) Uani 1 1 d . . .
N59_1 N 0.95778(15) 0.38233(11) 0.41594(10) 0.0242(4) Uani 1 1 d . . .
H59_1 H 0.908(2) 0.38369(13) 0.4282(6) 0.029 Uiso 1 1 calc R A .
C60_1 C 0.67159(13) 0.37711(10) 0.26041(10) 0.0156(4) Uani 1 1 d . . .
H60A_1 H 0.6737 0.3913 0.2229 0.019 Uiso 1 1 calc R A .
H60B_1 H 0.6148 0.3637 0.2681 0.019 Uiso 1 1 calc R . .
C61_1 C 0.69408(12) 0.43306(10) 0.29708(9) 0.0139(4) Uani 1 1 d . A .
O62_1 O 0.70194(12) 0.42509(9) 0.34645(8) 0.0233(4) Uani 1 1 d . . .
N63_1 N 0.70317(12) 0.49048(9) 0.27341(9) 0.0167(4) Uani 1 1 d . . .
H63A_1 H 0.7150 0.5238 0.2927 0.020 Uiso 1 1 calc R A .
H63B_1 H 0.6972 0.4942 0.2388 0.020 Uiso 1 1 calc R . .
C65_1 C 1.02495(17) 0.41123(13) 0.44753(12) 0.0259(5) Uani 1 1 d . A .
H65A_1 H 1.0025(6) 0.4480(10) 0.4686(6) 0.031 Uiso 1 1 calc R . .
H65B_1 H 1.0679(12) 0.4282(5) 0.4225(7) 0.031 Uiso 1 1 calc R . .
C66_1 C 1.06536(14) 0.36314(12) 0.48640(10) 0.0187(4) Uani 1 1 d . . .
H66_1 H 1.0835(8) 0.3288(14) 0.4679(8) 0.022 Uiso 1 1 calc R A .
C67_1 C 1.13677(17) 0.39305(14) 0.51749(12) 0.0280(5) Uani 1 1 d . A .
H67A_1 H 1.1603(12) 0.3608(9) 0.5430(10) 0.042 Uiso 1 1 calc R . .
H67B_1 H 1.1162(6) 0.4309(12) 0.5382(10) 0.042 Uiso 1 1 calc R . .
H67C_1 H 1.1807(13) 0.4070(12) 0.4917(6) 0.042 Uiso 1 1 calc R . .
NB1_1 N 0.85846(11) 0.07381(9) 0.37067(8) 0.0131(3) Uani 1 1 d . A .
CB2_1 C 0.85290(13) 0.10652(10) 0.32284(9) 0.0126(4) Uani 1 1 d . . .
HB2_1 H 0.8901(14) 0.1346(11) 0.3121(4) 0.015 Uiso 1 1 calc R A .
NB3_1 N 0.78617(10) 0.09176(8) 0.29423(8) 0.0114(3) Uani 1 1 d . A .
CB4_1 C 0.66472(13) 0.01793(10) 0.31992(9) 0.0151(4) Uani 1 1 d . . .
HB4_1 H 0.6289(11) 0.0263(3) 0.2840(11) 0.018 Uiso 1 1 calc R . .
CB5_1 C 0.63499(14) -0.02328(11) 0.36028(10) 0.0181(4) Uani 1 1 d . . .
CB6_1 C 0.68144(16) -0.03449(11) 0.40799(10) 0.0201(4) Uani 1 1 d . . .
CB7_1 C 0.75785(16) -0.00398(11) 0.41558(10) 0.0183(4) Uani 1 1 d . A .
HB7_1 H 0.7837(13) -0.0096(3) 0.4415(13) 0.022 Uiso 1 1 calc R . .
CB8_1 C 0.78611(13) 0.03700(10) 0.37482(9) 0.0136(4) Uani 1 1 d . . .
CB9_1 C 0.74205(13) 0.04818(9) 0.32708(9) 0.0124(4) Uani 1 1 d . A .
CB10_1 C 0.55173(17) -0.05667(13) 0.35175(13) 0.0272(5) Uani 1 1 d . . .
HB1A_1 H 0.5135(11) -0.0443(10) 0.3805(9) 0.041 Uiso 1 1 calc R . .
HB1B_1 H 0.5597(3) -0.1031(12) 0.3524(10) 0.041 Uiso 1 1 calc R . .
HB1C_1 H 0.5287(10) -0.0440(10) 0.3169(10) 0.041 Uiso 1 1 calc R . .
CB11_1 C 0.6491(2) -0.07888(15) 0.45144(13) 0.0336(6) Uani 1 1 d . . .
HB1D_1 H 0.5970(17) -0.0666(9) 0.4611(9) 0.050 Uiso 1 1 calc R . .
HB1E_1 H 0.6831(14) -0.0770(11) 0.4808(10) 0.050 Uiso 1 1 calc R . .
HB1F_1 H 0.6477(17) -0.1198(12) 0.4386(5) 0.050 Uiso 1 1 calc R . .
CR1_1 C 0.91228(14) 0.09109(10) 0.41519(9) 0.0149(4) Uani 1 1 d . . .
HR1_1 H 0.9177(2) 0.0572(13) 0.4382(9) 0.018 Uiso 1 1 calc R A .
CR2_1 C 0.88172(14) 0.15080(10) 0.44656(9) 0.0134(4) Uani 1 1 d . A .
HR2_1 H 0.8480(13) 0.1408(4) 0.4720(10) 0.016 Uiso 1 1 calc R . .
CR3_1 C 0.96476(14) 0.17586(10) 0.46863(9) 0.0155(4) Uani 1 1 d . . .
HR3_1 H 0.9815(6) 0.1514(9) 0.5008(11) 0.019 Uiso 1 1 calc R A .
CR4_1 C 1.02486(14) 0.16292(12) 0.42145(10) 0.0178(4) Uani 1 1 d . A .
HR4_1 H 1.02543(14) 0.1989(14) 0.3979(9) 0.021 Uiso 1 1 calc R . .
CR5_1 C 1.11353(16) 0.14680(15) 0.43843(12) 0.0287(6) Uani 1 1 d . . .
OR6_1 O 0.99103(10) 0.10760(9) 0.39320(7) 0.0196(3) Uani 1 1 d . A .
OR7_1 O 0.84565(10) 0.19372(8) 0.40918(7) 0.0159(3) Uani 1 1 d . . .
HR7_1 H 0.8524 0.2309 0.4197 0.024 Uiso 1 1 calc R A .
OR8_1 O 1.11696(16) 0.08980(12) 0.47080(10) 0.0405(6) Uani 1 1 d . A .
HR8_1 H 1.1150 0.0996 0.5030 0.061 Uiso 1 1 calc R . .
P2_1 P 0.98644(3) 0.27056(3) 0.53916(2) 0.01435(11) Uani 1 1 d . . .
OP2_1 O 0.96001(11) 0.24271(8) 0.48076(7) 0.0183(3) Uani 1 1 d . A .
OP4_1 O 1.06600(10) 0.23875(8) 0.55704(7) 0.0183(3) Uani 1 1 d . A .
OP5_1 O 0.91465(11) 0.27031(10) 0.57750(8) 0.0240(4) Uani 1 1 d . A .
OP3_1 O 1.00045(11) 0.34389(8) 0.52386(7) 0.0183(3) Uani 1 1 d . A .
C71_1 C 0.7418(8) 0.1618(5) 0.1349(5) 0.029(5) Uani 0.57 1 d P A 1
C72_1 C 0.8136(3) 0.1858(3) 0.10072(17) 0.0173(7) Uani 0.57 1 d P A 1
H72A_1 H 0.8504 0.1496 0.0934 0.021 Uiso 0.57 1 calc PR A 1
H72B_1 H 0.8450 0.2169 0.1220 0.021 Uiso 0.57 1 calc PR A 1
C73_1 C 0.7908(5) 0.2169(4) 0.0469(3) 0.0168(13) Uani 0.57 1 d P A 1
H73A_1 H 0.7607 0.1860 0.0247 0.020 Uiso 0.57 1 calc PR A 1
H73B_1 H 0.7541 0.2533 0.0535 0.020 Uiso 0.57 1 calc PR A 1
C74_1 C 0.8672(4) 0.2399(3) 0.0162(2) 0.0320(11) Uani 0.57 1 d P A 1
H74A_1 H 0.8492(9) 0.270(2) -0.0144(19) 0.048 Uiso 0.57 1 calc PR A 1
H74B_1 H 0.898(2) 0.2011(19) 0.0002(19) 0.048 Uiso 0.57 1 calc PR A 1
H74C_1 H 0.906(2) 0.264(2) 0.0421(13) 0.048 Uiso 0.57 1 calc PR A 1
C71_1 C 0.7437(7) 0.1624(6) 0.1337(4) 0.016(5) Uani 0.43 1 d P A 2
C72_1 C 0.7937(6) 0.2162(4) 0.1105(3) 0.0331(15) Uani 0.43 1 d P A 2
H72C_1 H 0.8499 0.2129 0.1249 0.040 Uiso 0.43 1 calc PR A 2
H72D_1 H 0.7704 0.2564 0.1237 0.040 Uiso 0.43 1 calc PR A 2
C73_1 C 0.7996(16) 0.2201(12) 0.0504(10) 0.075(8) Uani 0.43 1 d P A 2
H73C_1 H 0.7434 0.2220 0.0358 0.090 Uiso 0.43 1 calc PR A 2
H73D_1 H 0.8248 0.1805 0.0372 0.090 Uiso 0.43 1 calc PR A 2
C74_1 C 0.8481(10) 0.2759(8) 0.0282(5) 0.070(3) Uani 0.43 1 d P A 2
H74D_1 H 0.896(6) 0.251(2) -0.056(4) 0.106 Uiso 0.43 1 calc PR A 2
H74E_1 H 0.958(6) 0.297(3) 0.084(3) 0.106 Uiso 0.43 1 calc PR A 2
H74F_1 H 0.764(4) 0.364(4) 0.024(4) 0.106 Uiso 0.43 1 calc PR A 2
O1_2 O 0.73225(12) 0.26510(10) 0.46404(8) 0.0273(4) Uani 1 1 d . . .
O2_2 O 1.07615(13) 0.11380(10) 0.58153(10) 0.0316(4) Uani 1 1 d . . .
O3_2 O 0.76938(13) 0.20528(10) 0.56717(9) 0.0285(4) Uani 1 1 d . . .
O4_2 O 1.16882(14) 0.26228(11) 0.34447(10) 0.0341(5) Uani 1 1 d . . .
O5_2 O 0.78535(18) 0.39114(15) 0.44247(14) 0.0524(7) Uani 1 1 d . . .
O6_2 O 0.5423(2) 0.17305(18) 0.06637(16) 0.0438(13) Uani 0.723(12) 1 d P . .
O7_2 O 1.2536(2) 0.1841(3) 0.09395(15) 0.0878(14) Uani 1 1 d . . .
O9_2 O 1.1067(3) 0.2295(2) 0.0567(2) 0.0439(16) Uani 0.573(11) 1 d P . .
O10_2 O 0.5606(4) 0.3092(3) 0.0503(3) 0.130(2) Uani 1 1 d . . .
O11_2 O 0.7749(3) 0.3946(2) 0.0043(2) 0.0348(15) Uani 0.497(11) 1 d P . .
O12_2 O 0.6123(5) 0.14077(19) -0.04877(17) 0.131(3) Uani 1 1 d . . .
O13_2 O 1.0291(2) -0.02238(17) 0.3458(4) 0.144(3) Uani 1 1 d . . .
O14_2 O 0.3690(6) 0.0284(5) -0.0787(4) 0.177(4) Uani 1 1 d . . .
O21_2 O 0.3376(3) -0.1033(3) 0.4030(2) 0.0340(19) Uani 0.449(12) 1 d P . .
O22_2 O 0.4417(3) 0.0784(3) -0.0250(3) 0.051(2) Uani 0.501(13) 1 d P . .
O31_2 O 0.2934(5) -0.0616(5) 0.4119(3) 0.059(3) Uani 0.412(14) 1 d P . .
O32_2 O 0.4175(5) 0.0831(5) 0.0229(3) 0.070(3) Uani 0.451(15) 1 d P . .
O41_2 O 1.2587(2) 0.02195(18) 0.48207(16) 0.0189(13) Uani 0.438(10) 1 d P . .
O42_2 O 1.3400(12) -0.0200(9) 0.5103(6) 0.213(12) Uani 0.59(3) 1 d P . .
O43_2 O 1.2269(15) -0.0336(16) 0.5784(8) 0.39(3) Uani 0.65(3) 1 d P . .

loop_
_atom_site_aniso_label
_atom_site_aniso_U_11
_atom_site_aniso_U_22
_atom_site_aniso_U_33
_atom_site_aniso_U_23
_atom_site_aniso_U_13
_atom_site_aniso_U_12
Co1_1 0.00270(11) 0.00613(11) 0.01829(13) -0.00056(9) -0.00007(9) -0.00128(8)
N21_1 0.0051(7) 0.0087(7) 0.0160(8) 0.0005(6) -0.0004(6) 0.0000(5)
N22_1 0.0057(7) 0.0092(7) 0.0172(8) -0.0005(6) 0.0001(6) -0.0024(6)
N23_1 0.0054(7) 0.0077(7) 0.0185(9) 0.0014(6) 0.0007(6) -0.0018(6)
N24_1 0.0047(7) 0.0094(7) 0.0203(8) 0.0016(6) -0.0013(6) 0.0019(6)
C1_1 0.0044(8) 0.0062(8) 0.0171(9) -0.0007(6) -0.0022(6) 0.0006(6)
C2_1 0.0048(8) 0.0105(8) 0.0179(9) -0.0004(7) -0.0002(7) -0.0002(6)
C3_1 0.0050(8) 0.0135(9) 0.0167(10) -0.0018(7) 0.0005(7) 0.0005(6)
C4_1 0.0050(8) 0.0116(8) 0.0144(9) 0.0010(6) -0.0006(6) -0.0001(6)
C5_1 0.0070(8) 0.0133(9) 0.0150(9) -0.0020(7) -0.0002(7) -0.0029(7)
C6_1 0.0070(8) 0.0105(8) 0.0151(9) -0.0011(6) -0.0002(6) -0.0040(7)
C7_1 0.0109(9) 0.0094(8) 0.0190(10) -0.0022(7) -0.0003(7) -0.0030(7)
C8_1 0.0089(9) 0.0094(8) 0.0212(10) -0.0029(7) 0.0000(7) -0.0011(7)
C9_1 0.0100(9) 0.0088(8) 0.0194(10) -0.0016(7) 0.0001(7) -0.0019(7)
C10_1 0.0097(9) 0.0104(9) 0.0221(10) -0.0034(7) 0.0014(7) 0.0005(7)
C11_1 0.0059(8) 0.0133(9) 0.0168(9) 0.0001(7) 0.0017(6) 0.0005(7)
C12_1 0.0061(8) 0.0120(9) 0.0264(11) -0.0003(7) 0.0014(7) -0.0006(7)
C13_1 0.0039(8) 0.0092(8) 0.0265(11) 0.0001(7) 0.0007(7) -0.0016(6)
C14_1 0.0035(8) 0.0116(8) 0.0192(10) 0.0024(7) 0.0001(7) -0.0011(6)
C15_1 0.0051(8) 0.0097(8) 0.0267(11) 0.0017(7) -0.0019(7) -0.0010(7)
C16_1 0.0073(8) 0.0055(8) 0.0199(9) 0.0019(6) -0.0025(7) -0.0002(6)
C17_1 0.0073(8) 0.0044(8) 0.0261(11) 0.0017(7) -0.0025(7) -0.0014(6)
C18_1 0.0070(8) 0.0068(8) 0.0227(10) -0.0002(6) -0.0040(7) 0.0001(7)
C19_1 0.0052(8) 0.0072(8) 0.0203(10) 0.0001(7) -0.0029(7) 0.0007(6)
C20_1 0.0073(8) 0.0119(9) 0.0169(10) -0.0013(7) -0.0026(7) -0.0002(7)
C25_1 0.0083(8) 0.0162(9) 0.0215(11) -0.0061(7) -0.0005(7) 0.0028(7)
C26_1 0.0075(8) 0.0151(9) 0.0212(10) 0.0016(7) -0.0020(7) 0.0008(7)
C27_1 0.0115(9) 0.0164(10) 0.0277(12) 0.0066(8) -0.0060(8) 0.0010(8)
O28_1 0.0093(7) 0.0348(10) 0.0330(10) 0.0037(8) -0.0035(7) 0.0052(7)
N29_1 0.0216(11) 0.0471(15) 0.0363(13) -0.0090(11) -0.0149(10) 0.0085(11)
C30_1 0.0058(8) 0.0180(9) 0.0169(10) -0.0006(7) 0.0013(7) -0.0019(7)
C31_1 0.0058(9) 0.0269(12) 0.0252(11) -0.0004(9) 0.0025(7) -0.0017(8)
C32_1 0.0105(10) 0.0376(14) 0.0248(12) -0.0059(10) 0.0041(8) -0.0105(9)
O33_1 0.0307(10) 0.0350(10) 0.0265(10) -0.0057(8) 0.0064(8) -0.0155(8)
N34_1 0.0353(13) 0.0459(15) 0.0253(12) -0.0086(10) 0.0077(10) -0.0211(12)
C35_1 0.0078(9) 0.0218(10) 0.0276(12) -0.0112(8) -0.0020(8) -0.0027(8)
C36_1 0.0140(10) 0.0139(9) 0.0305(12) 0.0009(8) -0.0035(8) -0.0068(8)
C37_1 0.0196(10) 0.0175(10) 0.0184(11) -0.0057(8) 0.0005(8) 0.0014(8)
C38_1 0.0232(12) 0.0216(11) 0.0163(10) -0.0041(8) 0.0013(8) -0.0013(9)
O39_1 0.0316(10) 0.0248(9) 0.0370(11) 0.0052(8) -0.0056(8) -0.0034(8)
N40_1 0.0255(11) 0.0345(12) 0.0261(12) -0.0001(9) -0.0062(9) -0.0047(9)
C41_1 0.0107(9) 0.0113(8) 0.0229(10) 0.0007(7) 0.0004(7) -0.0001(7)
C42_1 0.0114(10) 0.0241(11) 0.0257(12) 0.0019(9) -0.0006(8) 0.0026(8)
C43_1 0.0151(10) 0.0178(10) 0.0246(11) -0.0058(8) -0.0010(8) 0.0046(8)
O44_1 0.0191(9) 0.0425(11) 0.0279(10) -0.0078(8) -0.0057(7) -0.0018(8)
N45_1 0.0225(10) 0.0286(10) 0.0211(10) 0.0027(8) -0.0034(8) -0.0044(8)
C46_1 0.0222(12) 0.0282(12) 0.0289(13) -0.0049(10) 0.0101(10) -0.0091(10)
C47_1 0.0103(10) 0.0143(10) 0.0443(15) -0.0054(9) -0.0030(9) 0.0045(8)
C48_1 0.0067(8) 0.0158(9) 0.0268(11) 0.0004(8) -0.0009(7) 0.0015(7)
C49_1 0.0078(9) 0.0183(10) 0.0328(12) 0.0056(8) -0.0036(8) 0.0012(8)
C50_1 0.0061(8) 0.0144(10) 0.0379(13) 0.0039(8) -0.0063(8) 0.0018(7)
O51_1 0.0174(8) 0.0204(8) 0.0340(10) 0.0025(7) 0.0030(7) 0.0001(6)
N52_1 0.0131(9) 0.0168(9) 0.0469(14) 0.0021(8) 0.0030(9) -0.0013(7)
C54_1 0.0146(9) 0.0128(9) 0.0291(11) 0.0065(8) -0.0009(8) -0.0022(8)
C53_1 0.0056(9) 0.0113(9) 0.0480(15) 0.0002(9) 0.0016(9) -0.0034(7)
C55_1 0.0103(8) 0.0066(8) 0.0286(11) 0.0027(8) -0.0064(7) -0.0022(6)
C56_1 0.0180(11) 0.0157(10) 0.0313(13) 0.0056(9) -0.0117(9) -0.0077(8)
C57_1 0.0205(11) 0.0138(10) 0.0332(13) 0.0062(8) -0.0142(9) -0.0052(8)
O58_1 0.0182(9) 0.0299(10) 0.0408(11) 0.0021(8) -0.0106(8) -0.0060(7)
N59_1 0.0193(10) 0.0198(10) 0.0335(12) 0.0064(8) -0.0129(8) -0.0047(8)
C60_1 0.0098(9) 0.0090(9) 0.0280(11) 0.0000(7) -0.0032(7) 0.0022(7)
C61_1 0.0057(8) 0.0128(9) 0.0232(11) -0.0014(7) 0.0005(7) 0.0022(7)
O62_1 0.0223(8) 0.0258(9) 0.0216(9) 0.0012(7) -0.0001(7) 0.0018(7)
N63_1 0.0144(8) 0.0086(8) 0.0271(10) -0.0009(6) 0.0004(7) 0.0003(6)
C65_1 0.0246(12) 0.0207(11) 0.0323(13) 0.0012(9) -0.0137(10) -0.0082(9)
C66_1 0.0155(10) 0.0158(10) 0.0248(11) -0.0021(8) -0.0044(8) -0.0043(8)
C67_1 0.0199(12) 0.0275(12) 0.0365(14) -0.0016(10) -0.0118(10) -0.0087(10)
NB1_1 0.0124(8) 0.0118(8) 0.0153(8) -0.0022(6) -0.0041(6) -0.0003(6)
CB2_1 0.0097(9) 0.0101(8) 0.0178(10) -0.0021(7) -0.0012(7) 0.0006(7)
NB3_1 0.0066(7) 0.0111(7) 0.0167(8) 0.0002(6) 0.0005(6) -0.0001(6)
CB4_1 0.0107(9) 0.0129(9) 0.0217(11) -0.0005(7) -0.0001(7) -0.0001(7)
CB5_1 0.0147(10) 0.0129(9) 0.0267(12) -0.0006(8) 0.0050(8) -0.0025(8)
CB6_1 0.0252(12) 0.0132(9) 0.0220(11) 0.0011(8) 0.0055(9) -0.0017(8)
CB7_1 0.0237(11) 0.0143(9) 0.0169(10) 0.0003(7) -0.0030(8) 0.0013(8)
CB8_1 0.0131(9) 0.0093(8) 0.0185(10) -0.0034(7) -0.0014(7) 0.0016(7)
CB9_1 0.0110(9) 0.0088(8) 0.0174(9) -0.0013(6) 0.0004(7) 0.0012(7)
CB10_1 0.0186(11) 0.0239(12) 0.0392(15) 0.0030(10) 0.0024(10) -0.0104(9)
CB11_1 0.0398(16) 0.0276(13) 0.0334(15) 0.0111(11) 0.0044(12) -0.0099(12)
CR1_1 0.0133(9) 0.0130(9) 0.0184(10) -0.0033(7) -0.0040(7) 0.0026(7)
CR2_1 0.0129(9) 0.0131(9) 0.0141(9) -0.0020(7) -0.0006(7) -0.0010(7)
CR3_1 0.0181(10) 0.0120(9) 0.0164(10) -0.0014(7) -0.0050(8) -0.0012(7)
CR4_1 0.0126(10) 0.0206(11) 0.0202(11) -0.0046(8) -0.0031(8) -0.0022(8)
CR5_1 0.0128(10) 0.0406(15) 0.0326(14) -0.0116(11) -0.0079(9) 0.0015(10)
OR6_1 0.0113(7) 0.0262(8) 0.0214(8) -0.0107(6) -0.0027(6) 0.0007(6)
OR7_1 0.0177(8) 0.0123(7) 0.0178(8) -0.0020(5) -0.0035(6) 0.0040(6)
OR8_1 0.0413(13) 0.0469(13) 0.0333(12) -0.0110(9) -0.0168(10) 0.0224(10)
P2_1 0.0105(2) 0.0164(2) 0.0161(3) -0.00414(19) -0.00270(18) -0.00189(19)
OP2_1 0.0234(8) 0.0120(7) 0.0194(8) -0.0030(6) -0.0068(6) 0.0002(6)
OP4_1 0.0125(7) 0.0212(8) 0.0212(8) -0.0021(6) -0.0036(6) -0.0003(6)
OP5_1 0.0142(8) 0.0316(10) 0.0261(9) -0.0046(7) 0.0013(6) -0.0020(7)
OP3_1 0.0163(8) 0.0160(7) 0.0227(8) -0.0060(6) -0.0001(6) -0.0008(6)
C71_1 0.029(7) 0.013(5) 0.045(7) -0.007(3) 0.013(4) -0.004(4)
C72_1 0.0134(18) 0.024(2) 0.0140(19) 0.0026(16) 0.0020(14) -0.0016(16)
C73_1 0.022(3) 0.020(3) 0.008(2) 0.0056(19) 0.0048(19) -0.001(2)
C74_1 0.034(3) 0.039(3) 0.023(2) 0.007(2) 0.0052(19) 0.000(2)
C71_1 0.008(6) 0.033(8) 0.007(5) 0.015(4) -0.016(4) -0.016(4)
C72_1 0.037(4) 0.031(4) 0.031(4) -0.001(3) 0.000(3) -0.009(3)
C73_1 0.091(14) 0.062(11) 0.072(12) -0.001(8) -0.031(9) -0.036(9)
C74_1 0.089(9) 0.083(9) 0.039(6) 0.017(6) 0.008(6) -0.026(8)
O1_2 0.0133(7) 0.0354(10) 0.0330(10) -0.0044(8) 0.0026(7) 0.0063(7)
O2_2 0.0218(9) 0.0293(10) 0.0437(12) 0.0094(8) -0.0108(8) -0.0054(8)
O3_2 0.0191(8) 0.0306(10) 0.0358(11) -0.0022(7) 0.0021(8) -0.0050(8)
O4_2 0.0302(10) 0.0322(11) 0.0401(12) -0.0051(9) -0.0080(9) 0.0048(8)
O5_2 0.0397(14) 0.0510(15) 0.0664(18) 0.0038(13) -0.0155(12) 0.0013(12)
O6_2 0.038(2) 0.040(2) 0.054(2) 0.0001(15) 0.0083(15) 0.0171(14)
O7_2 0.054(2) 0.152(4) 0.058(2) 0.035(2) -0.0140(16) -0.043(2)
O9_2 0.038(2) 0.027(2) 0.067(3) 0.0135(19) -0.018(2) -0.0080(16)
O10_2 0.142(5) 0.084(3) 0.163(6) -0.011(4) 0.068(5) 0.004(3)
O11_2 0.024(2) 0.027(2) 0.053(3) -0.0042(18) 0.0052(18) 0.0000(16)
O12_2 0.294(9) 0.0431(19) 0.055(2) 0.0089(16) -0.022(3) 0.016(3)
O13_2 0.047(2) 0.0382(17) 0.346(9) -0.052(3) 0.073(4) 0.0038(15)
O14_2 0.177(8) 0.191(8) 0.165(7) 0.057(6) 0.041(6) 0.029(7)
O21_2 0.033(3) 0.035(3) 0.034(3) 0.0039(19) -0.0006(19) -0.007(2)
O22_2 0.026(3) 0.044(3) 0.083(5) 0.024(3) 0.000(2) 0.001(2)
O31_2 0.049(5) 0.090(7) 0.036(4) 0.015(4) -0.010(3) -0.026(5)
O32_2 0.058(5) 0.092(6) 0.061(6) 0.008(4) -0.023(4) 0.013(4)
O41_2 0.017(2) 0.0177(19) 0.022(2) 0.0016(13) 0.0006(14) 0.0014(14)
O42_2 0.26(2) 0.25(2) 0.135(12) -0.066(11) -0.071(12) -0.089(15)
O43_2 0.32(3) 0.63(6) 0.22(2) -0.26(3) -0.14(2) 0.30(3)

loop_
_atom_type_symbol
_atom_type_description
_atom_type_scat_dispersion_real
_atom_type_scat_dispersion_imag
_atom_type_scat_source
C C 0.0033 0.0016 'International Tables Vol C Tables 4.2.6.8 and 6.1.1.4'
H H 0.0000 0.0000 'International Tables Vol C Tables 4.2.6.8 and 6.1.1.4'
N N 0.0061 0.0033 'International Tables Vol C Tables 4.2.6.8 and 6.1.1.4'
O O 0.0106 0.0060 'International Tables Vol C Tables 4.2.6.8 and 6.1.1.4'
P P 0.1023 0.0942 'International Tables Vol C Tables 4.2.6.8 and 6.1.1.4'
Co Co 0.3462 1.1661 'International Tables Vol C Tables 4.2.6.8 and 6.1.1.4'

loop_
_geom_angle_atom_site_label_1
_geom_angle_atom_site_label_2
_geom_angle_atom_site_label_3
_geom_angle
_geom_angle_site_symmetry_1
_geom_angle_site_symmetry_3
_geom_angle_publ_flag
N21_1 Co1_1 N24_1 83.44(7) . . ?
N21_1 Co1_1 N22_1 90.20(8) . . ?
N24_1 Co1_1 N22_1 172.82(7) . . ?
N21_1 Co1_1 N23_1 172.39(8) . . ?
N24_1 Co1_1 N23_1 90.56(7) . . ?
N22_1 Co1_1 N23_1 96.03(7) . . ?
N21_1 Co1_1 C71_1 91.2(4) . . ?
N24_1 Co1_1 C71_1 88.9(3) . . ?
N22_1 Co1_1 C71_1 87.9(3) . . ?
N23_1 Co1_1 C71_1 93.4(4) . . ?
N21_1 Co1_1 C71_1 92.1(4) . . ?
N24_1 Co1_1 C71_1 88.7(4) . . ?
N22_1 Co1_1 C71_1 88.2(4) . . ?
N23_1 Co1_1 C71_1 92.5(4) . . ?
C71_1 Co1_1 C71_1 1.0(7) . . ?
N21_1 Co1_1 NB3_1 89.31(7) . . ?
N24_1 Co1_1 NB3_1 97.18(7) . . ?
N22_1 Co1_1 NB3_1 86.05(7) . . ?
N23_1 Co1_1 NB3_1 86.78(7) . . ?
C71_1 Co1_1 NB3_1 173.9(3) . . ?
C71_1 Co1_1 NB3_1 174.1(4) . . ?
C4_1 N21_1 C1_1 112.27(16) . . ?
C4_1 N21_1 Co1_1 130.92(15) . . ?
C1_1 N21_1 Co1_1 116.73(12) . . ?
C9_1 N22_1 C6_1 109.91(17) . . ?
C9_1 N22_1 Co1_1 122.65(14) . . ?
C6_1 N22_1 Co1_1 127.34(14) . . ?
C11_1 N23_1 C14_1 109.49(16) . . ?
C11_1 N23_1 Co1_1 124.41(14) . . ?
C14_1 N23_1 Co1_1 126.09(14) . . ?
C16_1 N24_1 C19_1 111.48(16) . . ?
C16_1 N24_1 Co1_1 133.21(14) . . ?
C19_1 N24_1 Co1_1 114.76(12) . . ?
N21_1 C1_1 C20_1 110.25(16) . . ?
N21_1 C1_1 C19_1 102.24(16) . . ?
C20_1 C1_1 C19_1 109.01(16) . . ?
N21_1 C1_1 C2_1 102.29(15) . . ?
C20_1 C1_1 C2_1 112.56(16) . . ?
C19_1 C1_1 C2_1 119.51(16) . . ?
C25_1 C2_1 C26_1 110.04(17) . . ?
C25_1 C2_1 C3_1 114.28(17) . . ?
C26_1 C2_1 C3_1 106.95(17) . . ?
C25_1 C2_1 C1_1 113.44(17) . . ?
C26_1 C2_1 C1_1 110.30(16) . . ?
C3_1 C2_1 C1_1 101.38(15) . . ?
C4_1 C3_1 C30_1 110.20(16) . . ?
C4_1 C3_1 C2_1 101.88(15) . . ?
C30_1 C3_1 C2_1 118.51(18) . . ?
N21_1 C4_1 C5_1 124.09(18) . . ?
N21_1 C4_1 C3_1 112.18(17) . . ?
C5_1 C4_1 C3_1 123.62(17) . . ?
C6_1 C5_1 C4_1 121.15(18) . . ?
C6_1 C5_1 C35_1 123.25(18) . . ?
C4_1 C5_1 C35_1 115.60(18) . . ?
C5_1 C6_1 N22_1 123.21(18) . . ?
C5_1 C6_1 C7_1 128.79(18) . . ?
N22_1 C6_1 C7_1 108.00(17) . . ?
C36_1 C7_1 C6_1 117.82(18) . . ?
C36_1 C7_1 C8_1 111.16(18) . . ?
C6_1 C7_1 C8_1 100.62(16) . . ?
C36_1 C7_1 C37_1 110.81(18) . . ?
C6_1 C7_1 C37_1 110.42(17) . . ?
C8_1 C7_1 C37_1 104.84(17) . . ?
C9_1 C8_1 C41_1 109.96(17) . . ?
C9_1 C8_1 C7_1 99.90(16) . . ?
C41_1 C8_1 C7_1 114.10(17) . . ?
N22_1 C9_1 C10_1 126.15(19) . . ?
N22_1 C9_1 C8_1 110.87(17) . . ?
C10_1 C9_1 C8_1 122.98(18) . . ?
C9_1 C10_1 C11_1 125.31(19) . . ?
N23_1 C11_1 C10_1 124.50(18) . . ?
N23_1 C11_1 C12_1 112.18(18) . . ?
C10_1 C11_1 C12_1 123.29(18) . . ?
C11_1 C12_1 C47_1 113.17(18) . . ?
C11_1 C12_1 C46_1 107.95(19) . . ?
C47_1 C12_1 C46_1 108.9(2) . . ?
C11_1 C12_1 C13_1 100.99(17) . . ?
C47_1 C12_1 C13_1 116.59(19) . . ?
C46_1 C12_1 C13_1 108.73(18) . . ?
C14_1 C13_1 C48_1 107.07(17) . . ?
C14_1 C13_1 C12_1 101.77(16) . . ?
C48_1 C13_1 C12_1 116.80(18) . . ?
C15_1 C14_1 N23_1 126.54(18) . . ?
C15_1 C14_1 C13_1 123.74(17) . . ?
N23_1 C14_1 C13_1 109.52(16) . . ?
C14_1 C15_1 C16_1 121.25(18) . . ?
C14_1 C15_1 C53_1 118.42(18) . . ?
C16_1 C15_1 C53_1 120.31(18) . . ?
N24_1 C16_1 C15_1 122.17(18) . . ?
N24_1 C16_1 C17_1 111.78(17) . . ?
C15_1 C16_1 C17_1 125.94(17) . . ?
C16_1 C17_1 C54_1 107.80(19) . . ?
C16_1 C17_1 C55_1 115.76(16) . . ?
C54_1 C17_1 C55_1 108.97(17) . . ?
C16_1 C17_1 C18_1 100.59(15) . . ?
C54_1 C17_1 C18_1 111.83(17) . . ?
C55_1 C17_1 C18_1 111.69(18) . . ?
C19_1 C18_1 C60_1 113.43(16) . . ?
C19_1 C18_1 C17_1 102.55(16) . . ?
C60_1 C18_1 C17_1 115.82(16) . . ?
N24_1 C19_1 C18_1 103.03(15) . . ?
N24_1 C19_1 C1_1 105.61(15) . . ?
C18_1 C19_1 C1_1 121.90(18) . . ?
C27_1 C26_1 C2_1 113.68(17) . . ?
O28_1 C27_1 N29_1 121.6(2) . . ?
O28_1 C27_1 C26_1 122.7(2) . . ?
N29_1 C27_1 C26_1 115.8(2) . . ?
C31_1 C30_1 C3_1 112.82(18) . . ?
C32_1 C31_1 C30_1 110.2(2) . . ?
O33_1 C32_1 N34_1 122.7(3) . . ?
O33_1 C32_1 C31_1 120.9(2) . . ?
N34_1 C32_1 C31_1 116.4(2) . . ?
C38_1 C37_1 C7_1 118.30(19) . . ?
O39_1 C38_1 N40_1 120.8(3) . . ?
O39_1 C38_1 C37_1 119.9(2) . . ?
N40_1 C38_1 C37_1 119.2(2) . . ?
C42_1 C41_1 C8_1 112.89(18) . . ?
C43_1 C42_1 C41_1 117.8(2) . . ?
O44_1 C43_1 N45_1 121.3(2) . . ?
O44_1 C43_1 C42_1 118.6(2) . . ?
N45_1 C43_1 C42_1 120.1(2) . . ?
C13_1 C48_1 C49_1 117.70(19) . . ?
C50_1 C49_1 C48_1 112.88(19) . . ?
O51_1 C50_1 N52_1 122.9(2) . . ?
O51_1 C50_1 C49_1 120.9(2) . . ?
N52_1 C50_1 C49_1 116.2(2) . . ?
C17_1 C55_1 C56_1 115.62(17) . . ?
C57_1 C56_1 C55_1 109.83(19) . . ?
O58_1 C57_1 N59_1 122.1(2) . . ?
O58_1 C57_1 C56_1 121.6(3) . . ?
N59_1 C57_1 C56_1 116.3(2) . . ?
C57_1 N59_1 C65_1 121.6(2) . . ?
C61_1 C60_1 C18_1 112.66(17) . . ?
O62_1 C61_1 N63_1 122.6(2) . . ?
O62_1 C61_1 C60_1 120.6(2) . . ?
N63_1 C61_1 C60_1 116.7(2) . . ?
N59_1 C65_1 C66_1 112.3(2) . . ?
OP3_1 C66_1 C67_1 109.6(2) . . ?
OP3_1 C66_1 C65_1 105.9(2) . . ?
C67_1 C66_1 C65_1 111.8(2) . . ?
CB2_1 NB1_1 CB8_1 106.37(17) . . ?
CB2_1 NB1_1 CR1_1 124.99(18) . . ?
CB8_1 NB1_1 CR1_1 125.43(19) . . ?
NB3_1 CB2_1 NB1_1 113.58(19) . . ?
CB2_1 NB3_1 CB9_1 104.51(18) . . ?
CB2_1 NB3_1 Co1_1 121.59(14) . . ?
CB9_1 NB3_1 Co1_1 133.90(14) . . ?
CB5_1 CB4_1 CB9_1 119.1(2) . . ?
CB4_1 CB5_1 CB6_1 120.9(2) . . ?
CB4_1 CB5_1 CB10_1 118.8(2) . . ?
CB6_1 CB5_1 CB10_1 120.3(2) . . ?
CB7_1 CB6_1 CB5_1 120.1(2) . . ?
CB7_1 CB6_1 CB11_1 119.1(2) . . ?
CB5_1 CB6_1 CB11_1 120.8(2) . . ?
CB8_1 CB7_1 CB6_1 117.9(2) . . ?
CB7_1 CB8_1 CB9_1 123.1(2) . . ?
CB7_1 CB8_1 NB1_1 131.2(2) . . ?
CB9_1 CB8_1 NB1_1 105.65(19) . . ?
CB8_1 CB9_1 CB4_1 118.8(2) . . ?
CB8_1 CB9_1 NB3_1 109.78(18) . . ?
CB4_1 CB9_1 NB3_1 131.42(19) . . ?
OR6_1 CR1_1 NB1_1 107.66(18) . . ?
OR6_1 CR1_1 CR2_1 106.34(17) . . ?
NB1_1 CR1_1 CR2_1 113.03(17) . . ?
OR7_1 CR2_1 CR3_1 112.09(18) . . ?
OR7_1 CR2_1 CR1_1 108.17(17) . . ?
CR3_1 CR2_1 CR1_1 100.05(17) . . ?
OP2_1 CR3_1 CR2_1 111.08(18) . . ?
OP2_1 CR3_1 CR4_1 111.35(19) . . ?
CR2_1 CR3_1 CR4_1 102.62(17) . . ?
OR6_1 CR4_1 CR5_1 108.0(2) . . ?
OR6_1 CR4_1 CR3_1 105.51(18) . . ?
CR5_1 CR4_1 CR3_1 114.7(2) . . ?
OR8_1 CR5_1 CR4_1 111.9(2) . . ?
CR1_1 OR6_1 CR4_1 110.00(17) . . ?
OP5_1 P2_1 OP4_1 117.99(11) . . ?
OP5_1 P2_1 OP3_1 105.31(11) . . ?
OP4_1 P2_1 OP3_1 111.79(10) . . ?
OP5_1 P2_1 OP2_1 111.25(10) . . ?
OP4_1 P2_1 OP2_1 109.18(10) . . ?
OP3_1 P2_1 OP2_1 99.77(9) . . ?
CR3_1 OP2_1 P2_1 121.67(14) . . ?
C66_1 OP3_1 P2_1 121.26(15) . . ?
C72_1 C71_1 Co1_1 119.0(7) . . ?
C71_1 C72_1 C73_1 116.3(6) . . ?
C74_1 C73_1 C72_1 111.9(6) . . ?
C72_1 C71_1 Co1_1 119.5(6) . . ?
C71_1 C72_1 C73_1 117.2(11) . . ?
C72_1 C73_1 C74_1 116.0(16) . . ?

loop_
_geom_bond_atom_site_label_1
_geom_bond_atom_site_label_2
_geom_bond_distance
_geom_bond_site_symmetry_2
_geom_bond_publ_flag
Co1_1 N21_1 1.8649(17) . ?
Co1_1 N24_1 1.8808(18) . ?
Co1_1 N22_1 1.9096(17) . ?
Co1_1 N23_1 1.9130(17) . ?
Co1_1 C71_1 2.004(12) . ?
Co1_1 C71_1 2.032(9) . ?
Co1_1 NB3_1 2.2439(19) . ?
N21_1 C4_1 1.294(3) . ?
N21_1 C1_1 1.503(2) . ?
N22_1 C9_1 1.342(3) . ?
N22_1 C6_1 1.394(2) . ?
N23_1 C11_1 1.339(3) . ?
N23_1 C14_1 1.393(2) . ?
N24_1 C16_1 1.303(3) . ?
N24_1 C19_1 1.490(2) . ?
C1_1 C20_1 1.532(3) . ?
C1_1 C19_1 1.546(3) . ?
C1_1 C2_1 1.589(3) . ?
C2_1 C25_1 1.519(3) . ?
C2_1 C26_1 1.559(3) . ?
C2_1 C3_1 1.562(3) . ?
C3_1 C4_1 1.519(3) . ?
C3_1 C30_1 1.555(3) . ?
C4_1 C5_1 1.450(3) . ?
C5_1 C6_1 1.378(3) . ?
C5_1 C35_1 1.518(3) . ?
C6_1 C7_1 1.544(3) . ?
C7_1 C36_1 1.532(3) . ?
C7_1 C8_1 1.554(3) . ?
C7_1 C37_1 1.573(3) . ?
C8_1 C9_1 1.507(3) . ?
C8_1 C41_1 1.552(3) . ?
C9_1 C10_1 1.385(3) . ?
C10_1 C11_1 1.385(3) . ?
C11_1 C12_1 1.517(3) . ?
C12_1 C47_1 1.526(3) . ?
C12_1 C46_1 1.545(4) . ?
C12_1 C13_1 1.549(3) . ?
C13_1 C14_1 1.526(3) . ?
C13_1 C48_1 1.543(3) . ?
C14_1 C15_1 1.368(3) . ?
C15_1 C16_1 1.451(3) . ?
C15_1 C53_1 1.519(3) . ?
C16_1 C17_1 1.534(3) . ?
C17_1 C54_1 1.537(3) . ?
C17_1 C55_1 1.539(3) . ?
C17_1 C18_1 1.570(3) . ?
C18_1 C19_1 1.531(3) . ?
C18_1 C60_1 1.540(3) . ?
C26_1 C27_1 1.527(3) . ?
C27_1 O28_1 1.231(3) . ?
C27_1 N29_1 1.326(4) . ?
C30_1 C31_1 1.534(3) . ?
C31_1 C32_1 1.514(4) . ?
C32_1 O33_1 1.246(3) . ?
C32_1 N34_1 1.324(4) . ?
C37_1 C38_1 1.511(4) . ?
C38_1 O39_1 1.239(3) . ?
C38_1 N40_1 1.336(3) . ?
C41_1 C42_1 1.525(3) . ?
C42_1 C43_1 1.502(4) . ?
C43_1 O44_1 1.247(3) . ?
C43_1 N45_1 1.328(3) . ?
C48_1 C49_1 1.544(3) . ?
C49_1 C50_1 1.510(3) . ?
C50_1 O51_1 1.245(3) . ?
C50_1 N52_1 1.337(3) . ?
C55_1 C56_1 1.544(3) . ?
C56_1 C57_1 1.522(3) . ?
C57_1 O58_1 1.225(4) . ?
C57_1 N59_1 1.341(4) . ?
N59_1 C65_1 1.457(3) . ?
C60_1 C61_1 1.513(3) . ?
C61_1 O62_1 1.233(3) . ?
C61_1 N63_1 1.333(3) . ?
C65_1 C66_1 1.526(3) . ?
C66_1 OP3_1 1.447(3) . ?
C66_1 C67_1 1.510(3) . ?
NB1_1 CB2_1 1.362(3) . ?
NB1_1 CB8_1 1.392(3) . ?
NB1_1 CR1_1 1.440(3) . ?
CB2_1 NB3_1 1.317(3) . ?
NB3_1 CB9_1 1.404(3) . ?
CB4_1 CB5_1 1.395(3) . ?
CB4_1 CB9_1 1.400(3) . ?
CB5_1 CB6_1 1.410(4) . ?
CB5_1 CB10_1 1.518(3) . ?
CB6_1 CB7_1 1.391(3) . ?
CB6_1 CB11_1 1.503(4) . ?
CB7_1 CB8_1 1.391(3) . ?
CB8_1 CB9_1 1.391(3) . ?
CR1_1 OR6_1 1.416(3) . ?
CR1_1 CR2_1 1.539(3) . ?
CR2_1 OR7_1 1.404(3) . ?
CR2_1 CR3_1 1.529(3) . ?
CR3_1 OP2_1 1.420(3) . ?
CR3_1 CR4_1 1.533(3) . ?
CR4_1 OR6_1 1.447(3) . ?
CR4_1 CR5_1 1.519(3) . ?
CR5_1 OR8_1 1.426(4) . ?
P2_1 OP5_1 1.4884(19) . ?
P2_1 OP4_1 1.5015(17) . ?
P2_1 OP3_1 1.5821(18) . ?
P2_1 OP2_1 1.6063(17) . ?
C71_1 C72_1 1.510(14) . ?
C72_1 C73_1 1.520(8) . ?
C73_1 C74_1 1.515(9) . ?
C71_1 C72_1 1.486(15) . ?
C72_1 C73_1 1.49(3) . ?
C73_1 C74_1 1.50(3) . ?
O21_2 O31_2 1.140(11) . ?
O22_2 O32_2 1.245(11) . ?
O41_2 O42_2 1.72(2) . ?
